data_7010242
loop_
_publ_author_name
'Robson, David A.'
'Bylikin, Sergei Y.'
'Cantuel, Martine'
'Male, Nigel A. H.'
'Rees, Leigh H.'
'Mountford, Philip'
'Schr\"oder, Martin'

_publ_section_title
;
 Neutral and cationic organometallic aluminium and indium complexes of
 mono-pendant arm triazacyclononane ligands
;
_journal_issue 2
_journal_name_full 'Journal of the Chemical Society, Dalton Transactions'
_journal_page_first 157
_journal_paper_doi 10.1039/b007323g
_journal_year 2001
_chemical_compound_source
;
[AlMe3.py] + HL-4 in hexane. 
;
_chemical_formula_moiety ' C26 H60 Al2 N6 O2 '
_chemical_formula_sum 'C26 H60 Al2 N6 O2'
_chemical_formula_weight 542.76
_chemical_name_systematic
;
 [Al2(L-5)2Me4]  
;
_space_group_IT_number 60
_symmetry_cell_setting orthorhombic
_symmetry_space_group_name_Hall '-P 2n 2ab'
_symmetry_space_group_name_H-M 'P b c n'
_atom_sites_solution_hydrogens geom
_atom_sites_solution_primary direct
_audit_creation_method CRYSTALS
_cell_angle_alpha 90
_cell_angle_beta 90
_cell_angle_gamma 90
_cell_formula_units_Z 4
_cell_length_a 22.345(1)
_cell_length_b 13.9720(4)
_cell_length_c 10.6340(3)
_cell_measurement_reflns_used 18308
_cell_measurement_temperature 200
_cell_measurement_theta_max 27
_cell_measurement_theta_min 0
_cell_volume 3320.0(2)
_computing_cell_refinement
;
DIP2000 software 'DENZO' (Otwinowski & Minor, 1996)
;
_computing_data_collection 'DIP2000 software Xpress (MAC Science, 1989)'
_computing_data_reduction
;
DIP2000 software 'DENZO' (Otwinowski & Minor, 1996)
;
_computing_molecular_graphics 'SHELXTL/PC (Sheldrick, 1994)'
_computing_publication_material
;
CRYSTALS Issue 10 (Watkin et al, 1996)
;
_computing_structure_refinement
;
CRYSTALS Issue 10 (Watkin et al, 1996)
;
_computing_structure_solution 'SIR92 (Altomare, et al, 1994)'
_diffrn_ambient_temperature 200
_diffrn_measurement_device_type 'Enraf-nonius DIP2000'
_diffrn_measurement_method \wA
_diffrn_radiation_monochromator graphite
_diffrn_radiation_type 'Mo K\a'
_diffrn_radiation_wavelength 0.71069
_diffrn_reflns_av_R_equivalents 0.06
_diffrn_reflns_av_sigmaI/netI 0.041
_diffrn_reflns_limit_h_max 27
_diffrn_reflns_limit_h_min 0
_diffrn_reflns_limit_k_max 0
_diffrn_reflns_limit_k_min -17
_diffrn_reflns_limit_l_max 13
_diffrn_reflns_limit_l_min 0
_diffrn_reflns_number 18308
_diffrn_reflns_theta_max 26.57
_diffrn_reflns_theta_min 0.00
_diffrn_standards_decay_% 0.00
_diffrn_standards_number 0
_exptl_absorpt_coefficient_mu 0.11
_exptl_absorpt_correction_T_max 0.968
_exptl_absorpt_correction_T_min 0.957
_exptl_absorpt_correction_type multi-scan
_exptl_crystal_colour colourless
_exptl_crystal_density_diffrn 1.09
_exptl_crystal_density_meas ?
_exptl_crystal_density_method .
_exptl_crystal_description prism
_exptl_crystal_F_000 1200
_exptl_crystal_size_max 0.40
_exptl_crystal_size_mid 0.30
_exptl_crystal_size_min 0.30
_refine_diff_density_max 0.55
_refine_diff_density_min -0.39
_refine_ls_abs_structure_Flack none
_refine_ls_extinction_coef none
_refine_ls_extinction_method none
_refine_ls_goodness_of_fit_obs 1.06
_refine_ls_hydrogen_treatment 'riding model'
_refine_ls_matrix_type full
_refine_ls_number_parameters 163
_refine_ls_number_reflns 1731
_refine_ls_number_restraints 0
_refine_ls_R_factor_obs 0.054
_refine_ls_shift/esd_max 0.004
_refine_ls_structure_factor_coef F
_refine_ls_weighting_scheme 'Chebychev polynomial'
_refine_ls_wR_factor_obs 0.066
_reflns_limit_h_max 27
_reflns_limit_h_min 0
_reflns_limit_k_max 17
_reflns_limit_k_min 0
_reflns_limit_l_max 13
_reflns_limit_l_min 0
_reflns_number_observed 1731
_reflns_number_total 3779
_reflns_observed_criterion >3\s(I)
_cod_data_source_file b007323g.txt
_cod_data_source_block compound_8
_cod_depositor_comments
;
The following automatic conversions were performed:
'_symmetry_cell_setting' value 'Orthorhombic' changed to 'orthorhombic'
according to '/home/saulius/struct/CIF-dictionaries/cif_core.dic'
dictionary named 'cif_core.dic' version 2.4.1 from 2010-06-29.

Automatic conversion script
Id: cif_fix_enum 1527 2010-12-29 10:47:43Z saulius 

The following automatic conversions were performed:

'_atom_sites_solution_primary' value 'direct methods' was changed to
'direct'.

'_atom_sites_solution_hydrogens' value 'geometric' was changed to
'geom'.

Automatic conversion script
Id: cif_fix_values 6452 2018-10-05 10:23:21Z andrius 

The following automatic conversions were performed:

data name '_diffrn_measurement_device-type' was replaced with
'_diffrn_measurement_device_type' as specified in the replacement
file 'data/replacement-values/replacement_tags.lst'.

Automatic conversion script
Id: cif_correct_tags 9268 2022-04-12 08:56:07Z antanas 
;
_cod_original_cell_volume 3319.9
_cod_original_sg_symbol_H-M 'P b c n '
_cod_original_formula_sum ' C26 H60 Al2 N6 O2 '
_cod_database_code 7010242

loop_
_symmetry_equiv_pos_as_xyz
x,y,z
-x,-y,-z
-x+1/2,y+1/2,z
x+1/2,-y+1/2,-z
x,-y,z+1/2
-x,y,-z+1/2
-x+1/2,-y+1/2,z+1/2
x+1/2,y+1/2,-z+1/2

loop_
_atom_site_aniso_label
_atom_site_aniso_U_11
_atom_site_aniso_U_22
_atom_site_aniso_U_33
_atom_site_aniso_U_23
_atom_site_aniso_U_13
_atom_site_aniso_U_12
Al1 0.0255(4) 0.0300(5) 0.0329(5) 0.0031(4) 0.0063(4) 0.0003(4)
N3 0.033(2) 0.031(1) 0.032(1) 0.003(1) -0.001(1) -0.001(1)
N6 0.040(2) 0.069(2) 0.051(2) 0.010(2) -0.011(2) -0.014(2)
N9 0.081(3) 0.051(2) 0.038(2) -0.003(2) -0.012(2) -0.010(2)
O1 0.029(1) 0.038(1) 0.028(1) 0.001(1) 0.0054(8) 0.001(1)
C1 0.069(3) 0.040(2) 0.047(2) -0.008(2) 0.001(2) -0.004(2)
C2 0.042(2) 0.032(2) 0.044(2) 0.000(2) -0.002(2) -0.005(2)
C4 0.039(2) 0.042(2) 0.045(2) 0.003(2) -0.010(1) 0.004(2)
C5 0.030(2) 0.063(3) 0.063(3) 0.004(2) -0.006(2) 0.006(2)
C7 0.058(3) 0.081(3) 0.072(3) 0.006(3) -0.031(3) -0.023(2)
C8 0.092(4) 0.062(3) 0.057(3) -0.013(2) -0.027(3) -0.026(3)
C11 0.043(2) 0.040(2) 0.039(2) 0.007(2) -0.002(1) -0.011(2)
C12 0.047(2) 0.037(2) 0.048(2) 0.004(2) 0.013(2) 0.007(2)
C31 0.046(2) 0.033(2) 0.030(2) 0.005(1) 0.002(1) -0.003(1)
C32 0.041(2) 0.039(2) 0.026(2) -0.002(1) 0.008(1) 0.003(2)
C33 0.049(2) 0.052(2) 0.039(2) 0.005(2) 0.017(2) -0.012(2)
C61 0.034(2) 0.100(4) 0.083(4) 0.026(3) -0.001(2) -0.017(2)
C91 0.129(5) 0.070(3) 0.041(3) -0.010(2) -0.010(3) 0.006(3)

loop_
_atom_site_label
_atom_site_fract_x
_atom_site_fract_y
_atom_site_fract_z
_atom_site_U_iso_or_equiv
_atom_site_occupancy
_atom_site_thermal_displace_type
Al1 0.93336(4) 0.30048(7) 0.23094(9) 0.0294 1.0000 Uani
N3 0.9022(1) 0.2624(2) 0.0304(3) 0.0319 1.0000 Uani
N6 0.7766(1) 0.1558(3) 0.0605(3) 0.0532 1.0000 Uani
N9 0.8594(2) 0.1262(2) -0.1902(3) 0.0567 1.0000 Uani
O1 1.0044(1) 0.3096(2) 0.1420(2) 0.0316 1.0000 Uani
C1 0.9149(2) 0.1162(3) -0.1169(4) 0.0520 1.0000 Uani
C2 0.9112(2) 0.1571(2) 0.0153(3) 0.0392 1.0000 Uani
C4 0.8413(2) 0.2943(3) -0.0096(3) 0.0418 1.0000 Uani
C5 0.7898(2) 0.2577(3) 0.0704(4) 0.0519 1.0000 Uani
C7 0.7612(2) 0.1243(4) -0.0675(5) 0.0701 1.0000 Uani
C8 0.8095(2) 0.0690(4) -0.1376(4) 0.0704 1.0000 Uani
C11 0.8958(2) 0.1854(3) 0.3086(3) 0.0409 1.0000 Uani
C12 0.8913(2) 0.4252(3) 0.2431(4) 0.0440 1.0000 Uani
C31 0.9463(2) 0.3181(2) -0.0423(3) 0.0365 1.0000 Uani
C32 1.0085(2) 0.3006(3) 0.0087(3) 0.0353 1.0000 Uani
C33 1.0528(2) 0.3718(3) -0.0467(4) 0.0468 1.0000 Uani
C61 0.7300(2) 0.1306(4) 0.1509(5) 0.0721 1.0000 Uani
C91 0.8715(3) 0.1003(4) -0.3214(4) 0.0799 1.0000 Uani
H11 0.9460(2) 0.1498(3) -0.1609(4) 0.0680 1.0000 Uiso
H12 0.9248(2) 0.0495(3) -0.1119(4) 0.0680 1.0000 Uiso
H21 0.9480(2) 0.1413(2) 0.0572(3) 0.0514 1.0000 Uiso
H22 0.8785(2) 0.1253(2) 0.0565(3) 0.0514 1.0000 Uiso
H41 0.8407(2) 0.3630(3) -0.0086(3) 0.0554 1.0000 Uiso
H42 0.8347(2) 0.2719(3) -0.0938(3) 0.0554 1.0000 Uiso
H51 0.7995(2) 0.2711(3) 0.1565(4) 0.0677 1.0000 Uiso
H52 0.7544(2) 0.2925(3) 0.0472(4) 0.0677 1.0000 Uiso
H71 0.7524(2) 0.1805(4) -0.1161(5) 0.0957 1.0000 Uiso
H72 0.7263(2) 0.0846(4) -0.0626(5) 0.0957 1.0000 Uiso
H81 0.8264(2) 0.0238(4) -0.0796(4) 0.0902 1.0000 Uiso
H82 0.7909(2) 0.0353(4) -0.2059(4) 0.0902 1.0000 Uiso
H111 0.8590(2) 0.2031(3) 0.3486(3) 0.0554 1.0000 Uiso
H112 0.9226(2) 0.1589(3) 0.3701(3) 0.0554 1.0000 Uiso
H113 0.8880(2) 0.1385(3) 0.2447(3) 0.0554 1.0000 Uiso
H121 0.8549(2) 0.4173(3) 0.2898(4) 0.0595 1.0000 Uiso
H122 0.9166(2) 0.4706(3) 0.2852(4) 0.0595 1.0000 Uiso
H123 0.8822(2) 0.4481(3) 0.1601(4) 0.0595 1.0000 Uiso
H311 0.9371(2) 0.3850(2) -0.0349(3) 0.0496 1.0000 Uiso
H312 0.9448(2) 0.2997(2) -0.1292(3) 0.0496 1.0000 Uiso
H321 1.0226(2) 0.2370(3) -0.0089(3) 0.0456 1.0000 Uiso
H331 1.0549(2) 0.3643(3) -0.1363(4) 0.0641 1.0000 Uiso
H332 1.0917(2) 0.3612(3) -0.0108(4) 0.0641 1.0000 Uiso
H333 1.0397(2) 0.4355(3) -0.0270(4) 0.0641 1.0000 Uiso
H611 0.7212(2) 0.0636(4) 0.1445(5) 0.0879 1.0000 Uiso
H612 0.7433(2) 0.1449(4) 0.2347(5) 0.0879 1.0000 Uiso
H613 0.6946(2) 0.1671(4) 0.1326(5) 0.0879 1.0000 Uiso
H911 0.8355(3) 0.1062(4) -0.3703(4) 0.0974 1.0000 Uiso
H912 0.9014(3) 0.1427(4) -0.3543(4) 0.0974 1.0000 Uiso
H913 0.8857(3) 0.0355(4) -0.3256(4) 0.0974 1.0000 Uiso

loop_
_atom_type_symbol
_atom_type_scat_dispersion_real
_atom_type_scat_dispersion_imag
_atom_type_scat_Cromer_Mann_a1
_atom_type_scat_Cromer_Mann_b1
_atom_type_scat_Cromer_Mann_a2
_atom_type_scat_Cromer_Mann_b2
_atom_type_scat_Cromer_Mann_a3
_atom_type_scat_Cromer_Mann_b3
_atom_type_scat_Cromer_Mann_a4
_atom_type_scat_Cromer_Mann_b4
_atom_type_scat_Cromer_Mann_c
_atom_type_scat_source
'C   ' 0.0020 0.0020 2.3100 20.8439 1.0200 10.2075 1.5886 0.5687 0.8650 51.6512 0.2156 International_Tables_Vol_IV_Table_2.2B
'N   ' 0.0040 0.0030 12.2126 0.0057 3.1322 9.8933 2.0125 28.9975 1.1663 0.5826 -11.5290 International_Tables_Vol_IV_Table_2.2B
'Al  ' 0.0560 0.0520 6.4202 3.0387 1.9002 0.7426 1.5936 31.5472 1.9646 85.0886 1.1151 International_Tables_Vol_IV_Table_2.2B
'O   ' 0.0080 0.0060 3.0485 13.2771 2.2868 5.7011 1.5463 0.3239 0.8670 32.9089 0.2508 International_Tables_Vol_IV_Table_2.2B
'H   ' 0.0000 0.0000 0.4930 10.5109 0.3229 26.1257 0.1402 3.1424 0.0408 57.7997 0.0030 International_Tables_Vol_IV_Table_2.2B

loop_
_geom_angle_atom_site_label_1
_geom_angle_site_symmetry_1
_geom_angle_atom_site_label_2
_geom_angle_site_symmetry_2
_geom_angle_atom_site_label_3
_geom_angle_site_symmetry_3
_geom_angle
_geom_angle_publ_flag
Al1 6_755 Al1 . N3 . 115.08(8) yes
Al1 6_755 Al1 . O1 . 38.73(7) yes
N3 . Al1 . O1 . 78.6(1) yes
Al1 6_755 Al1 . O1 6_755 36.57(7) yes
N3 . Al1 . O1 6_755 151.0(1) yes
O1 . Al1 . O1 6_755 74.8(1) yes
Al1 6_755 Al1 . C11 . 111.2(1) yes
N3 . Al1 . C11 . 94.0(1) yes
O1 . Al1 . C11 . 128.9(1) yes
O1 6_755 Al1 . C11 . 93.8(1) yes
Al1 6_755 Al1 . C12 . 117.4(1) yes
N3 . Al1 . C12 . 96.9(1) yes
O1 . Al1 . C12 . 112.2(1) yes
O1 6_755 Al1 . C12 . 103.7(1) yes
C11 . Al1 . C12 . 118.9(2) yes
Al1 . N3 . C2 . 106.6(2) yes
Al1 . N3 . C4 . 118.0(2) yes
C2 . N3 . C4 . 112.7(3) yes
Al1 . N3 . C31 . 99.3(2) yes
C2 . N3 . C31 . 111.9(3) yes
C4 . N3 . C31 . 107.6(3) yes
C5 . N6 . C7 . 113.9(4) yes
C5 . N6 . C61 . 109.4(4) yes
C7 . N6 . C61 . 111.8(4) yes
C1 . N9 . C8 . 112.6(3) yes
C1 . N9 . C91 . 109.1(4) yes
C8 . N9 . C91 . 111.4(4) yes
Al1 . O1 . Al1 6_755 104.7(1) yes
Al1 . O1 . C32 . 123.9(2) yes
Al1 6_755 O1 . C32 . 129.7(2) yes
N9 . C1 . C2 . 114.2(4) yes
N3 . C2 . C1 . 118.4(3) yes
N3 . C4 . C5 . 115.6(3) yes
N6 . C5 . C4 . 116.2(4) yes
N6 . C7 . C8 . 116.1(4) yes
N9 . C8 . C7 . 116.4(4) yes
N3 . C31 . C32 . 109.9(3) yes
O1 . C32 . C31 . 106.4(3) yes
O1 . C32 . C33 . 111.7(3) yes
C31 . C32 . C33 . 110.7(3) yes

loop_
_geom_bond_atom_site_label_1
_geom_bond_site_symmetry_1
_geom_bond_atom_site_label_2
_geom_bond_site_symmetry_2
_geom_bond_distance
_geom_bond_publ_flag
Al1 . Al1 6_755 3.006(2) yes
Al1 . N3 . 2.306(3) yes
Al1 . O1 . 1.851(2) yes
Al1 . O1 6_755 1.944(3) yes
Al1 . C11 . 1.993(4) yes
Al1 . C12 . 1.984(4) yes
N3 . C2 . 1.494(4) yes
N3 . C4 . 1.493(4) yes
N3 . C31 . 1.475(4) yes
N6 . C5 . 1.458(6) yes
N6 . C7 . 1.471(6) yes
N6 . C61 . 1.460(5) yes
N9 . C1 . 1.469(6) yes
N9 . C8 . 1.482(6) yes
N9 . C91 . 1.467(6) yes
O1 . C32 . 1.426(4) yes
C1 . C2 . 1.519(5) yes
C4 . C5 . 1.521(6) yes
C7 . C8 . 1.521(8) yes
C31 . C32 . 1.512(5) yes
C32 . C33 . 1.522(5) yes
